data_7046712
loop_
_publ_author_name
'Li, Min'
'Wu, Haipeng'
'Wei, Qing'
'Ke, Hongshan'
'Yin, Bing'
'Zhang, Sheng'
'Lv, Xingqiang'
'Xie, Gang'
'Chen, Sanping'

_publ_section_title
;
 Two {ZnII2DyIII} complexes supported by monophenoxido/dicarboxylates
 bridges with multiple relaxation processes: carboxylato ancillary ligands
 controlled magnetic anisotropy in square antiprismatic DyIII species
;
_journal_name_full 'Dalton Transactions'
_journal_paper_doi 10.1039/C8DT01842A
_journal_year 2018
_chemical_absolute_configuration ad
_chemical_formula_moiety '2(C46 H40 Dy N6 O14 Zn2), 2(C7 H5 O2)'
_chemical_formula_sum 'C106 H90 Dy2 N12 O32 Zn4'
_chemical_formula_weight 2630.37
_space_group_crystal_system monoclinic
_space_group_IT_number 4
_space_group_name_Hall 'P 2yb'
_space_group_name_H-M_alt 'P 1 21 1'
_symmetry_space_group_name_Hall 'P 2yb'
_symmetry_space_group_name_H-M 'P 1 21 1'
_atom_sites_solution_hydrogens geom
_atom_sites_solution_primary dual
_audit_creation_date 2018-06-11
_audit_creation_method
;
Olex2 1.2
(compiled 2018.05.29 svn.r3508 for OlexSys, GUI svn.r5506)
;
_audit_update_record
;
2018-06-15 deposited with the CCDC.
2018-06-19 downloaded from the CCDC.
;
_cell_angle_alpha 90
_cell_angle_beta 106.737(4)
_cell_angle_gamma 90
_cell_formula_units_Z 2
_cell_length_a 21.333(5)
_cell_length_b 10.771(2)
_cell_length_c 27.313(6)
_cell_measurement_reflns_used 4041
_cell_measurement_temperature 296.15
_cell_measurement_theta_max 19.781
_cell_measurement_theta_min 2.372
_cell_volume 6010(2)
_computing_cell_refinement 'SAINT v7.68A (Bruker, 2009)'
_computing_data_reduction 'SAINT v7.68A (Bruker, 2009)'
_computing_molecular_graphics 'Olex2 (Dolomanov et al., 2009)'
_computing_publication_material 'Olex2 (Dolomanov et al., 2009)'
_computing_structure_refinement 'ShelXL (Sheldrick, 2015)'
_computing_structure_solution 'ShelXT (Sheldrick, 2015)'
_diffrn_ambient_temperature 296.15
_diffrn_measured_fraction_theta_full 0.998
_diffrn_measured_fraction_theta_max 0.998
_diffrn_measurement_device_type 'Bruker P4'
_diffrn_radiation_type MoK\a
_diffrn_radiation_wavelength 0.71073
_diffrn_reflns_av_R_equivalents 0.0525
_diffrn_reflns_av_unetI/netI 0.1232
_diffrn_reflns_Laue_measured_fraction_full 0.998
_diffrn_reflns_Laue_measured_fraction_max 0.998
_diffrn_reflns_limit_h_max 11
_diffrn_reflns_limit_h_min -25
_diffrn_reflns_limit_k_max 12
_diffrn_reflns_limit_k_min -12
_diffrn_reflns_limit_l_max 32
_diffrn_reflns_limit_l_min -26
_diffrn_reflns_number 30261
_diffrn_reflns_point_group_measured_fraction_full 0.999
_diffrn_reflns_point_group_measured_fraction_max 0.999
_diffrn_reflns_theta_full 25.027
_diffrn_reflns_theta_max 25.027
_diffrn_reflns_theta_min 1.557
_exptl_absorpt_coefficient_mu 2.090
_exptl_absorpt_correction_T_max 0.7455
_exptl_absorpt_correction_T_min 0.5845
_exptl_absorpt_correction_type multi-scan
_exptl_absorpt_process_details
'SADABS-2008/1 (Bruker,2008) was used for absorption correction. wR2(int) was 0.0858 before and 0.0603 after correction. The Ratio of minimum to maximum transmission is 0.7840. The \l/2 correction factor is 0.0015.'
_exptl_crystal_density_diffrn 1.454
_exptl_crystal_description block
_exptl_crystal_F_000 2636
_exptl_crystal_size_max 0.18
_exptl_crystal_size_mid 0.16
_exptl_crystal_size_min 0.14
_refine_diff_density_max 1.028
_refine_diff_density_min -0.806
_refine_diff_density_rms 0.095
_refine_ls_abs_structure_details
;
 Refined as an inversion twin.
;
_refine_ls_abs_structure_Flack 0.025(18)
_refine_ls_extinction_method none
_refine_ls_goodness_of_fit_ref 0.944
_refine_ls_hydrogen_treatment constr
_refine_ls_matrix_type full
_refine_ls_number_parameters 1374
_refine_ls_number_reflns 20328
_refine_ls_number_restraints 231
_refine_ls_restrained_S_all 0.943
_refine_ls_R_factor_all 0.1004
_refine_ls_R_factor_gt 0.0581
_refine_ls_shift/su_max 0.054
_refine_ls_shift/su_mean 0.000
_refine_ls_structure_factor_coef Fsqd
_refine_ls_weighting_details 'w=1/[\s^2^(Fo^2^)+(0.0490P)^2^] where P=(Fo^2^+2Fc^2^)/3'
_refine_ls_weighting_scheme calc
_refine_ls_wR_factor_gt 0.1160
_refine_ls_wR_factor_ref 0.1344
_reflns_Friedel_coverage 0.890
_reflns_Friedel_fraction_full 0.999
_reflns_Friedel_fraction_max 0.999
_reflns_number_gt 13033
_reflns_number_total 20328
_reflns_threshold_expression 'I > 2\s(I)'
_cod_data_source_file c8dt01842a2.cif
_cod_data_source_block DZ_1
_cod_database_code 7046712
_shelx_shelxl_version_number 2014/7
_shelx_space_group_comment
;
The symmetry employed for this shelxl refinement is uniquely defined
by the following loop, which should always be used as a source of
symmetry information in preference to the above space-group names.
They are only intended as comments.
;
_shelx_estimated_absorpt_t_max 0.759
_shelx_estimated_absorpt_t_min 0.705
_olex2_refinement_description
;
1. Twinned data refinement
 Scales: 0.975(18)
 0.025(18)
2. Fixed Uiso
 At 1.2 times of:
  All C(H) groups, All N(H) groups, All N(H,H) groups
 At 1.5 times of:
  All C(H,H,H) groups
3. Restrained distances
 C104-C105
 1.4 with sigma of 0.02
 C70-C75
 1.45 with sigma of 0.01
 C77-C82
 1.49 with sigma of 0.02
 C98-C111
 1.45 with sigma of 0.01
 C36-C41
 1.4 with sigma of 0.02
4. Uiso/Uaniso restraints and constraints
Uanis(C47) \\sim Ueq: with sigma of 0.01 and sigma for terminal atoms of 0.02
5. Rigid body (RIGU) restrains
 C36, C41, C37, C40, C38, C39, C35
 with sigma for 1-2 distances of 0.004 and sigma for 1-3 distances of 0.004
 C108, O32, C104, O31, C105, C107, C110, C106, C109
 with sigma for 1-2 distances of 0.004 and sigma for 1-3 distances of 0.004
 C24, C23, C22, C27, C26, C25, C21
 with sigma for 1-2 distances of 0.004 and sigma for 1-3 distances of 0.004
 O29, O30, C103, C98, C111, C101, C100, C99, C102, O31, C104, O32, C110, C109,
 C108, C106, C107, C105
 with sigma for 1-2 distances of 0.004 and sigma for 1-3 distances of 0.004
 C73, C72
 with sigma for 1-2 distances of 0.004 and sigma for 1-3 distances of 0.004
 C93, C94
 with sigma for 1-2 distances of 0.004 and sigma for 1-3 distances of 0.004
 C44, C47
 with sigma for 1-2 distances of 0.004 and sigma for 1-3 distances of 0.004
6.a Aromatic/amide H refined with riding coordinates:
 N8(H8A), C18(H18), N2(H2), N5(H5), C72(H72), N11(H11), C71(H71), C31(H31),
 C3(H3), C56(H56), C8(H8), C78(H78), C4(H4), C51(H51), C73(H73), C32(H32),
 C82(H82), C5(H5A), C85(H85), C96(H96), C80(H80), C33(H33), C79(H79), C30(H30),
 C41(H41), C95(H95), C74(H74), C66(H66), C89(H89), C37(H37), C34(H34), C53(H53),
  C81(H81), C92(H92), C86(H86), C61(H61), C75(H75), C88(H88), C52(H52),
 C94(H94), C93(H93), C40(H40), C13(H13), C38(H38), C87(H87), C14(H14), C15(H15),
  C39(H39), C63(H63), C62(H62), C26(H26), C25(H25), C24(H24), C23(H23),
 C27(H27), C45(H45), C46(H46), C48(H48), C44(H44), C47(H47), C111(H111),
 C101(H101), C100(H100), C99(H99), C102(H102), C107(H107), C106(H106),
 C108(H108), C109(H109), C110(H110)
6.b Fitted hexagon refined as free rotating group:
 C26(C25,C24,C23,C22,C27), C45(C46,C48,C43,C44,C47), C105(C107,C106,C108,C109,
 C110)
6.c X=CH2 refined with riding coordinates:
 N6(H6A,H6B), N3(H3A,H3B), N12(H12A,H12B), N9(H9A,H9B)
6.d Idealised Me refined as rotating group:
 C1(H1A,H1B,H1C), C11(H11A,H11B,H11C), C59(H59A,H59B,H59C), C49(H49A,H49B,H49C)
;
_platon_squeeze_void_probe_radius 1.20
_olex2_submission_special_instructions 'No special instructions were received'

loop_
_space_group_symop_operation_xyz
'x, y, z'
'-x, y+1/2, -z'

loop_
_atom_site_label
_atom_site_type_symbol
_atom_site_fract_x
_atom_site_fract_y
_atom_site_fract_z
_atom_site_U_iso_or_equiv
_atom_site_adp_type
_atom_site_occupancy
_atom_site_site_symmetry_order
_atom_site_calc_flag
_atom_site_refinement_flags_posn
_atom_site_refinement_flags_adp
Dy1 Dy -0.12939(3) 0.68376(6) 0.64545(3) 0.0447(2) Uani 1 1 d . .
Dy2 Dy 0.55370(4) 0.45198(6) 0.82421(3) 0.0467(2) Uani 1 1 d . .
Zn3 Zn 0.38944(11) 0.58377(17) 0.77697(8) 0.0558(6) Uani 1 1 d . .
Zn1 Zn -0.27608(10) 0.87405(18) 0.59737(8) 0.0507(5) Uani 1 1 d . .
Zn2 Zn 0.03169(10) 0.54646(17) 0.69076(8) 0.0512(5) Uani 1 1 d . .
Zn4 Zn 0.70392(11) 0.2704(2) 0.87254(9) 0.0587(6) Uani 1 1 d . .
O9 O -0.2423(5) 0.7032(10) 0.6337(4) 0.047(3) Uani 1 1 d . .
N4 N -0.3695(6) 0.7980(14) 0.5807(5) 0.055(4) Uani 1 1 d . .
O14 O -0.2379(6) 0.8807(11) 0.5410(4) 0.057(3) Uani 1 1 d . .
O10 O -0.3407(6) 1.0238(11) 0.5601(5) 0.065(4) Uani 1 1 d . .
O3 O 0.1357(6) 0.5275(11) 0.7259(5) 0.063(3) Uani 1 1 d . .
O25 O 0.5806(6) 0.3858(11) 0.9066(4) 0.056(3) Uani 1 1 d . .
O12 O -0.1434(6) 0.8936(10) 0.6588(5) 0.060(3) Uani 1 1 d . .
O21 O 0.3659(5) 0.4722(11) 0.8272(4) 0.056(3) Uani 1 1 d . .
O22 O 0.4555(6) 0.3717(10) 0.8298(5) 0.060(3) Uani 1 1 d . .
O1 O -0.1793(6) 0.5061(10) 0.5868(4) 0.061(3) Uani 1 1 d . .
O2 O -0.0646(5) 0.5055(10) 0.6507(4) 0.051(3) Uani 1 1 d . .
O6 O -0.0753(5) 0.7036(12) 0.7302(4) 0.058(3) Uani 1 1 d . .
O24 O 0.3996(6) 0.5051(12) 0.7158(4) 0.072(4) Uani 1 1 d . .
O19 O 0.6672(5) 0.4398(11) 0.8375(4) 0.057(3) Uani 1 1 d . .
O17 O 0.2882(6) 0.5993(10) 0.7414(5) 0.067(4) Uani 1 1 d . .
O13 O -0.1544(6) 0.7476(11) 0.5630(4) 0.062(3) Uani 1 1 d . .
O5 O -0.0323(6) 0.7629(11) 0.6386(5) 0.066(4) Uani 1 1 d . .
O11 O -0.2403(6) 0.9719(11) 0.6592(4) 0.062(3) Uani 1 1 d . .
O28 O 0.6694(5) 0.1718(13) 0.8099(4) 0.070(3) Uani 1 1 d . .
O4 O 0.0531(6) 0.6452(11) 0.6371(5) 0.069(4) Uani 1 1 d . .
O8 O -0.1765(6) 0.5341(12) 0.6949(5) 0.065(3) Uani 1 1 d . .
O18 O 0.5990(6) 0.6072(11) 0.7751(4) 0.062(3) Uani 1 1 d . .
O23 O 0.5002(6) 0.4325(11) 0.7391(5) 0.071(4) Uani 1 1 d . .
N6 N -0.4469(8) 1.0615(15) 0.5174(6) 0.083(5) Uani 1 1 d . .
H6A H -0.4392 1.1354 0.5087 0.099 Uiso 1 1 calc R .
H6B H -0.4862 1.0328 0.5082 0.099 Uiso 1 1 calc R .
O16 O 0.4842(6) 0.6258(9) 0.8190(4) 0.053(3) Uani 1 1 d . .
C20 C -0.3966(11) 0.9896(16) 0.5460(6) 0.062(5) Uani 1 1 d . .
O27 O 0.5730(5) 0.2452(10) 0.8090(4) 0.057(3) Uani 1 1 d . .
N10 N 0.3758(9) 0.7730(13) 0.7666(6) 0.060(4) Uani 1 1 d . .
N8 N 0.8462(9) 0.271(3) 0.9196(7) 0.100(7) Uani 1 1 d . .
H8A H 0.8864 0.2948 0.9306 0.120 Uiso 1 1 calc R .
C18 C -0.3872(8) 0.6949(19) 0.5935(6) 0.058(4) Uani 1 1 d . .
H18 H -0.4310 0.6734 0.5795 0.069 Uiso 1 1 calc R .
O7 O 0.0241(6) 0.6165(12) 0.7545(4) 0.072(4) Uani 1 1 d . .
N1 N 0.0454(7) 0.3571(14) 0.6978(6) 0.054(4) Uani 1 1 d . .
N2 N 0.1075(7) 0.3338(13) 0.7333(6) 0.067(4) Uani 1 1 d . .
H2 H 0.1159 0.2618 0.7473 0.080 Uiso 1 1 calc R .
O26 O 0.6648(6) 0.2516(12) 0.9279(5) 0.072(4) Uani 1 1 d . .
O15 O 0.6030(6) 0.6261(10) 0.8836(5) 0.064(4) Uani 1 1 d . .
N5 N -0.4164(6) 0.8729(13) 0.5520(5) 0.057(4) Uani 1 1 d . .
H5 H -0.4559 0.8483 0.5384 0.069 Uiso 1 1 calc R .
C72 C 0.4777(11) 0.2682(16) 0.5990(8) 0.076(6) Uani 1 1 d . U
H72 H 0.5126 0.2283 0.5916 0.092 Uiso 1 1 calc R .
N3 N 0.2119(7) 0.4021(14) 0.7724(6) 0.076(5) Uani 1 1 d . .
H3A H 0.2410 0.4597 0.7782 0.091 Uiso 1 1 calc R .
H3B H 0.2220 0.3291 0.7850 0.091 Uiso 1 1 calc R .
N12 N 0.2090(8) 0.7330(16) 0.6957(8) 0.108(7) Uani 1 1 d . .
H12A H 0.1801 0.6751 0.6900 0.130 Uiso 1 1 calc R .
H12B H 0.1983 0.8064 0.6838 0.130 Uiso 1 1 calc R .
C35 C 0.0160(8) 0.7372(16) 0.6191(7) 0.049(4) Uani 1 1 d . U
N11 N 0.3155(8) 0.8032(14) 0.7351(7) 0.075(5) Uani 1 1 d . .
H11 H 0.3053 0.8769 0.7234 0.090 Uiso 1 1 calc R .
C7 C -0.0883(8) 0.3953(14) 0.6327(6) 0.044(4) Uani 1 1 d . .
C77 C 0.5784(9) 0.1014(15) 0.7452(7) 0.058(5) Uani 1 1 d D .
C71 C 0.4856(9) 0.3253(16) 0.6451(6) 0.060(5) Uani 1 1 d . .
H71 H 0.5265 0.3229 0.6692 0.072 Uiso 1 1 calc R .
C83 C 0.4050(9) 0.3852(16) 0.8417(7) 0.050(4) Uani 1 1 d . .
C10 C 0.1541(10) 0.4247(14) 0.7454(8) 0.063(5) Uani 1 1 d . .
C31 C -0.0531(13) 1.120(2) 0.7826(11) 0.108(9) Uani 1 1 d . .
H31 H -0.0079 1.1303 0.7933 0.129 Uiso 1 1 calc R .
C6 C -0.0535(9) 0.2812(15) 0.6464(7) 0.054(5) Uani 1 1 d . .
C12 C -0.2439(10) 0.5158(19) 0.6779(8) 0.072(6) Uani 1 1 d . .
C2 C -0.1508(9) 0.3881(16) 0.5981(7) 0.056(5) Uani 1 1 d . .
C76 C 0.6072(8) 0.1772(17) 0.7910(6) 0.054(4) Uani 1 1 d . .
C65 C 0.7012(9) 0.5281(18) 0.8229(7) 0.062(5) Uani 1 1 d . .
C21 C -0.0240(9) 0.6793(18) 0.7632(6) 0.054(4) Uani 1 1 d . U
C36 C 0.0275(8) 0.8074(14) 0.5784(6) 0.057(4) Uani 1 1 d D U
C1 C -0.2395(10) 0.5101(18) 0.5414(8) 0.087(7) Uani 1 1 d . .
H1A H -0.2744 0.4653 0.5492 0.131 Uiso 1 1 calc GR .
H1B H -0.2300 0.4726 0.5124 0.131 Uiso 1 1 calc GR .
H1C H -0.2526 0.5948 0.5336 0.131 Uiso 1 1 calc GR .
C28 C -0.1796(9) 0.9617(16) 0.6786(6) 0.055(4) Uani 1 1 d . .
C3 C -0.1807(9) 0.2797(16) 0.5776(7) 0.062(5) Uani 1 1 d . .
H3 H -0.2227 0.2805 0.5550 0.075 Uiso 1 1 calc R .
C56 C 0.4131(10) 0.8640(16) 0.7854(8) 0.064(5) Uani 1 1 d . .
H56 H 0.3983 0.9440 0.7756 0.076 Uiso 1 1 calc R .
C42 C -0.1901(9) 0.8216(17) 0.5325(8) 0.061(5) Uani 1 1 d . .
C8 C 0.0085(9) 0.2721(15) 0.6782(8) 0.066(5) Uani 1 1 d . .
H8 H 0.0248 0.1921 0.6859 0.080 Uiso 1 1 calc R .
N7 N 0.7950(8) 0.3503(16) 0.8888(6) 0.067(4) Uani 1 1 d . .
C78 C 0.6136(10) 0.0468(18) 0.7182(7) 0.070(5) Uani 1 1 d . .
H78 H 0.6587 0.0577 0.7288 0.084 Uiso 1 1 calc R .
C11 C -0.1389(9) 0.444(2) 0.7317(7) 0.077(6) Uani 1 1 d . .
H11A H -0.1459 0.3623 0.7171 0.115 Uiso 1 1 calc GR .
H11B H -0.1528 0.4461 0.7621 0.115 Uiso 1 1 calc GR .
H11C H -0.0932 0.4641 0.7402 0.115 Uiso 1 1 calc GR .
C17 C -0.2782(8) 0.6145(15) 0.6436(6) 0.051(4) Uani 1 1 d . .
C70 C 0.4363(8) 0.3850(15) 0.6572(6) 0.054(4) Uani 1 1 d D .
C4 C -0.1477(8) 0.1701(18) 0.5911(7) 0.068(5) Uani 1 1 d . .
H4 H -0.1680 0.0959 0.5779 0.082 Uiso 1 1 calc R .
C51 C 0.6048(13) 0.8526(19) 0.8904(8) 0.086(7) Uani 1 1 d . .
H51 H 0.6462 0.8535 0.9138 0.103 Uiso 1 1 calc R .
C73 C 0.4204(13) 0.271(2) 0.5659(9) 0.097(7) Uani 1 1 d . U
H73 H 0.4145 0.2290 0.5352 0.116 Uiso 1 1 calc R .
C91 C 0.6147(11) 0.2981(15) 0.9355(6) 0.057(5) Uani 1 1 d . .
C32 C -0.0906(18) 1.178(3) 0.8099(11) 0.132(11) Uani 1 1 d . .
H32 H -0.0713 1.2296 0.8373 0.158 Uiso 1 1 calc R .
C69 C 0.4439(9) 0.4445(18) 0.7066(6) 0.060(4) Uani 1 1 d . .
C82 C 0.5102(9) 0.0874(19) 0.7268(7) 0.076(6) Uani 1 1 d D .
H82 H 0.4836 0.1281 0.7433 0.091 Uiso 1 1 calc R .
C84 C 0.3888(9) 0.2927(14) 0.8764(6) 0.053(4) Uani 1 1 d . .
C16 C -0.3464(8) 0.6071(18) 0.6275(8) 0.072(6) Uani 1 1 d . .
O20 O 0.7677(8) 0.1240(13) 0.9096(5) 0.091(4) Uani 1 1 d . .
C5 C -0.0864(9) 0.1678(17) 0.6231(7) 0.068(5) Uani 1 1 d . .
H5A H -0.0645 0.0923 0.6305 0.081 Uiso 1 1 calc R .
C85 C 0.4327(8) 0.1918(16) 0.8942(7) 0.065(5) Uani 1 1 d . .
H85 H 0.4705 0.1842 0.8840 0.078 Uiso 1 1 calc R .
C64 C 0.7699(11) 0.541(2) 0.8419(8) 0.084(7) Uani 1 1 d . .
C96 C 0.5452(10) 0.3138(17) 0.9971(8) 0.075(6) Uani 1 1 d . .
H96 H 0.5293 0.3901 0.9830 0.090 Uiso 1 1 calc R .
C54 C 0.4771(10) 0.8490(14) 0.8210(8) 0.059(5) Uani 1 1 d . .
C80 C 0.5222(12) -0.040(2) 0.6608(7) 0.081(6) Uani 1 1 d . .
H80 H 0.5037 -0.0908 0.6327 0.097 Uiso 1 1 calc R .
C33 C -0.1565(15) 1.157(2) 0.7954(8) 0.107(9) Uani 1 1 d . .
H33 H -0.1820 1.1869 0.8153 0.129 Uiso 1 1 calc R .
C29 C -0.1467(8) 1.0358(15) 0.7255(6) 0.050(4) Uani 1 1 d . .
C90 C 0.5927(10) 0.2538(17) 0.9790(7) 0.062(5) Uani 1 1 d . .
C58 C 0.2736(9) 0.708(2) 0.7243(8) 0.079(6) Uani 1 1 d . .
C50 C 0.5730(9) 0.7411(15) 0.8710(6) 0.051(5) Uani 1 1 d . .
C79 C 0.5870(12) -0.025(2) 0.6756(8) 0.088(6) Uani 1 1 d . .
H79 H 0.6133 -0.0607 0.6576 0.106 Uiso 1 1 calc R .
C30 C -0.0816(9) 1.0468(17) 0.7393(7) 0.066(5) Uani 1 1 d . .
H30 H -0.0563 1.0079 0.7212 0.079 Uiso 1 1 calc R .
C41 C -0.0080(10) 0.9127(16) 0.5601(8) 0.078(6) Uani 1 1 d D U
H41 H -0.0392 0.9374 0.5759 0.094 Uiso 1 1 calc R .
C95 C 0.5211(10) 0.2652(19) 1.0345(6) 0.072(5) Uani 1 1 d . .
H95 H 0.4889 0.3072 1.0448 0.086 Uiso 1 1 calc R .
C60 C 0.6672(9) 0.6238(19) 0.7898(8) 0.070(6) Uani 1 1 d . .
C74 C 0.3674(12) 0.334(3) 0.5737(8) 0.134(11) Uani 1 1 d . .
H74 H 0.3274 0.3360 0.5485 0.161 Uiso 1 1 calc R .
C59 C 0.5617(9) 0.689(2) 0.7370(6) 0.083(6) Uani 1 1 d . .
H59A H 0.5162 0.6680 0.7292 0.125 Uiso 1 1 calc GR .
H59B H 0.5757 0.6818 0.7067 0.125 Uiso 1 1 calc GR .
H59C H 0.5681 0.7729 0.7494 0.125 Uiso 1 1 calc GR .
C55 C 0.5087(9) 0.7423(18) 0.8356(7) 0.060(5) Uani 1 1 d . .
C66 C 0.8127(11) 0.456(3) 0.8733(8) 0.092(7) Uani 1 1 d . .
H66 H 0.8569 0.4759 0.8839 0.110 Uiso 1 1 calc R .
C49 C 0.6620(10) 0.6238(18) 0.9267(7) 0.078(6) Uani 1 1 d . .
H49A H 0.6514 0.6470 0.9573 0.117 Uiso 1 1 calc GR .
H49B H 0.6934 0.6812 0.9206 0.117 Uiso 1 1 calc GR .
H49C H 0.6802 0.5416 0.9306 0.117 Uiso 1 1 calc GR .
C89 C 0.3339(10) 0.2990(16) 0.8923(7) 0.076(6) Uani 1 1 d . .
H89 H 0.3058 0.3662 0.8822 0.091 Uiso 1 1 calc R .
C37 C 0.0712(10) 0.7754(18) 0.5548(8) 0.084(6) Uani 1 1 d . U
H37 H 0.0958 0.7037 0.5651 0.101 Uiso 1 1 calc R .
C34 C -0.1847(11) 1.0928(19) 0.7527(8) 0.084(6) Uani 1 1 d . .
H34 H -0.2301 1.0864 0.7411 0.100 Uiso 1 1 calc R .
C53 C 0.5094(12) 0.959(2) 0.8397(8) 0.082(6) Uani 1 1 d . .
H53 H 0.4878 1.0336 0.8290 0.099 Uiso 1 1 calc R .
C81 C 0.4823(11) 0.015(2) 0.6853(8) 0.090(7) Uani 1 1 d . .
H81 H 0.4372 0.0043 0.6739 0.108 Uiso 1 1 calc R .
C92 C 0.6182(11) 0.1399(17) 1.0024(7) 0.082(7) Uani 1 1 d . .
H92 H 0.6506 0.0968 0.9929 0.099 Uiso 1 1 calc R .
C86 C 0.4190(14) 0.1086(18) 0.9256(8) 0.102(8) Uani 1 1 d . .
H86 H 0.4487 0.0453 0.9387 0.123 Uiso 1 1 calc R .
N9 N 0.8723(9) 0.082(2) 0.9557(7) 0.113(7) Uani 1 1 d . .
H9A H 0.8633 0.0058 0.9594 0.136 Uiso 1 1 calc R .
H9B H 0.9115 0.1095 0.9689 0.136 Uiso 1 1 calc R .
C61 C 0.6988(11) 0.7169(19) 0.7720(10) 0.106(9) Uani 1 1 d . .
H61 H 0.6756 0.7721 0.7472 0.127 Uiso 1 1 calc R .
C75 C 0.3751(9) 0.393(3) 0.6192(7) 0.120(10) Uani 1 1 d D .
H75 H 0.3406 0.4369 0.6252 0.144 Uiso 1 1 calc R .
C88 C 0.3186(12) 0.209(2) 0.9230(8) 0.100(7) Uani 1 1 d . .
H88 H 0.2796 0.2159 0.9316 0.120 Uiso 1 1 calc R .
C52 C 0.5701(14) 0.964(2) 0.8724(8) 0.098(8) Uani 1 1 d . .
H52 H 0.5894 1.0403 0.8832 0.118 Uiso 1 1 calc R .
C94 C 0.5446(13) 0.156(2) 1.0561(9) 0.108(8) Uani 1 1 d . U
H94 H 0.5289 0.1219 1.0815 0.130 Uiso 1 1 calc R .
C93 C 0.5925(13) 0.096(2) 1.0403(8) 0.103(8) Uani 1 1 d . U
H93 H 0.6084 0.0211 1.0560 0.123 Uiso 1 1 calc R .
C40 C -0.0012(14) 0.983(2) 0.5210(9) 0.107(7) Uani 1 1 d . U
H40 H -0.0287 1.0509 0.5104 0.128 Uiso 1 1 calc R .
C13 C -0.2747(10) 0.423(2) 0.6920(10) 0.122(10) Uani 1 1 d . .
H13 H -0.2507 0.3632 0.7143 0.146 Uiso 1 1 calc R .
C38 C 0.0815(13) 0.845(2) 0.5155(9) 0.116(8) Uani 1 1 d . U
H38 H 0.1129 0.8209 0.4998 0.139 Uiso 1 1 calc R .
C87 C 0.3572(15) 0.114(2) 0.9404(7) 0.103(9) Uani 1 1 d . .
H87 H 0.3465 0.0540 0.9610 0.123 Uiso 1 1 calc R .
C14 C -0.3463(11) 0.411(2) 0.6732(12) 0.152(14) Uani 1 1 d . .
H14 H -0.3687 0.3497 0.6854 0.183 Uiso 1 1 calc R .
C15 C -0.3784(11) 0.495(2) 0.6363(11) 0.131(11) Uani 1 1 d . .
H15 H -0.4213 0.4797 0.6170 0.158 Uiso 1 1 calc R .
C39 C 0.0416(14) 0.959(3) 0.4985(10) 0.126(9) Uani 1 1 d . U
H39 H 0.0478 1.0095 0.4727 0.151 Uiso 1 1 calc R .
C63 C 0.8000(12) 0.641(3) 0.8231(11) 0.112(9) Uani 1 1 d . .
H63 H 0.8454 0.6466 0.8329 0.134 Uiso 1 1 calc R .
C62 C 0.7642(12) 0.726(3) 0.7915(13) 0.150(13) Uani 1 1 d . .
H62 H 0.7853 0.7944 0.7826 0.180 Uiso 1 1 calc R .
C68 C 0.8260(12) 0.159(3) 0.9298(9) 0.088(7) Uani 1 1 d . .
C26 C -0.0465(8) 0.8486(14) 0.8776(6) 0.109(8) Uani 1 1 d . U
H26 H -0.0747 0.9070 0.8848 0.131 Uiso 1 1 calc R .
C25 C 0.0042(9) 0.7996(19) 0.9169(4) 0.154(12) Uani 1 1 d G U
H25 H 0.0100 0.8252 0.9504 0.185 Uiso 1 1 calc R .
C24 C 0.0464(8) 0.712(2) 0.9060(5) 0.207(19) Uani 1 1 d G U
H24 H 0.0803 0.6796 0.9323 0.248 Uiso 1 1 calc R .
C23 C 0.0379(7) 0.6742(17) 0.8559(6) 0.163(13) Uani 1 1 d G U
H23 H 0.0661 0.6159 0.8487 0.196 Uiso 1 1 calc R .
C22 C -0.0128(7) 0.7232(13) 0.8166(4) 0.068(5) Uani 1 1 d G U
C27 C -0.0550(6) 0.8104(12) 0.8275(5) 0.072(5) Uani 1 1 d G U
H27 H -0.0889 0.8432 0.8012 0.086 Uiso 1 1 calc R .
C45 C -0.1451(9) 0.8931(18) 0.3926(5) 0.132(11) Uani 1 1 d . .
H45 H -0.1345 0.9090 0.3625 0.159 Uiso 1 1 calc R .
C46 C -0.1886(8) 0.9703(14) 0.4074(5) 0.121(9) Uani 1 1 d G .
H46 H -0.2072 1.0377 0.3871 0.145 Uiso 1 1 calc R .
C48 C -0.2044(7) 0.9466(13) 0.4525(6) 0.097(7) Uani 1 1 d G .
H48 H -0.2335 0.9982 0.4624 0.116 Uiso 1 1 calc R .
C43 C -0.1766(7) 0.8458(13) 0.4828(4) 0.066(5) Uani 1 1 d G .
C44 C -0.1331(7) 0.7686(12) 0.4680(6) 0.100(8) Uani 1 1 d G U
H44 H -0.1145 0.7011 0.4882 0.120 Uiso 1 1 calc R .
C47 C -0.1173(8) 0.7923(16) 0.4229(6) 0.137(10) Uani 1 1 d G U
H47 H -0.0882 0.7407 0.4130 0.164 Uiso 1 1 calc R .
C98 C 0.2081(9) 0.9447(19) 0.8112(7) 0.092(6) Uani 1 1 d D U
C111 C 0.2747(10) 0.925(2) 0.8404(8) 0.107(7) Uani 1 1 d D U
H111 H 0.3041 0.9911 0.8449 0.129 Uiso 1 1 calc R .
C101 C 0.2606(16) 0.717(3) 0.8586(12) 0.149(11) Uani 1 1 d . U
H101 H 0.2781 0.6456 0.8763 0.178 Uiso 1 1 calc R .
C100 C 0.1988(15) 0.725(2) 0.8293(10) 0.126(8) Uani 1 1 d . U
H100 H 0.1730 0.6534 0.8243 0.151 Uiso 1 1 calc R .
C99 C 0.1705(15) 0.838(3) 0.8053(13) 0.176(15) Uani 1 1 d . U
H99 H 0.1269 0.8396 0.7857 0.212 Uiso 1 1 calc R .
C102 C 0.2949(14) 0.820(2) 0.8605(10) 0.121(8) Uani 1 1 d . U
H102 H 0.3391 0.8151 0.8786 0.145 Uiso 1 1 calc R .
O32 O -0.5428(9) 0.809(2) 0.5250(9) 0.150(7) Uani 1 1 d . U
C104 C -0.5785(13) 0.881(4) 0.5260(11) 0.130(8) Uani 1 1 d D U
O31 O -0.5705(9) 0.985(2) 0.5047(10) 0.186(9) Uani 1 1 d . U
O30 O 0.1250(11) 1.0867(16) 0.7755(12) 0.220(13) Uani 1 1 d . U
O29 O 0.2272(11) 1.1408(16) 0.7832(9) 0.174(8) Uani 1 1 d . U
C103 C 0.1827(18) 1.065(3) 0.7901(13) 0.152(10) Uani 1 1 d . U
C105 C -0.6284(8) 0.878(2) 0.5553(8) 0.137(9) Uani 1 1 d D U
C107 C -0.6586(11) 0.9813(17) 0.5691(8) 0.167(11) Uani 1 1 d G U
H107 H -0.6457 1.0607 0.5628 0.200 Uiso 1 1 calc R .
C106 C -0.7082(11) 0.966(2) 0.5923(8) 0.167(11) Uani 1 1 d G U
H106 H -0.7285 1.0345 0.6015 0.201 Uiso 1 1 calc R .
C108 C -0.7275(10) 0.847(3) 0.6016(9) 0.221(17) Uani 1 1 d G U
H108 H -0.7606 0.8362 0.6171 0.265 Uiso 1 1 calc R .
C109 C -0.6972(14) 0.744(2) 0.5878(12) 0.35(4) Uani 1 1 d G U
H109 H -0.7101 0.6642 0.5941 0.415 Uiso 1 1 calc R .
C110 C -0.6476(13) 0.7594(19) 0.5646(12) 0.29(3) Uani 1 1 d G U
H110 H -0.6274 0.6904 0.5554 0.352 Uiso 1 1 calc R .

loop_
_atom_site_aniso_label
_atom_site_aniso_U_11
_atom_site_aniso_U_22
_atom_site_aniso_U_33
_atom_site_aniso_U_23
_atom_site_aniso_U_13
_atom_site_aniso_U_12
Dy1 0.0418(4) 0.0421(4) 0.0513(5) -0.0011(4) 0.0151(4) 0.0022(4)
Dy2 0.0494(5) 0.0410(4) 0.0511(5) -0.0022(4) 0.0166(4) -0.0004(4)
Zn3 0.0595(13) 0.0389(11) 0.0739(15) 0.0075(10) 0.0271(12) 0.0071(10)
Zn1 0.0450(12) 0.0477(12) 0.0598(14) -0.0009(10) 0.0156(11) 0.0016(9)
Zn2 0.0478(12) 0.0422(11) 0.0643(14) 0.0022(10) 0.0170(11) 0.0050(9)
Zn4 0.0520(13) 0.0644(14) 0.0578(14) -0.0055(11) 0.0129(12) 0.0039(11)
O9 0.038(6) 0.041(7) 0.058(7) 0.003(5) 0.010(5) -0.007(5)
N4 0.039(8) 0.073(10) 0.048(9) -0.015(8) 0.006(7) 0.000(8)
O14 0.052(7) 0.076(8) 0.046(7) 0.006(6) 0.019(6) 0.009(6)
O10 0.034(7) 0.061(8) 0.094(10) 0.014(7) 0.009(7) 0.007(6)
O3 0.046(7) 0.048(7) 0.095(10) -0.006(7) 0.022(7) -0.004(6)
O25 0.069(9) 0.051(7) 0.051(8) 0.008(6) 0.024(7) 0.000(6)
O12 0.058(8) 0.038(6) 0.081(9) -0.010(6) 0.016(7) -0.001(6)
O21 0.053(7) 0.050(7) 0.069(7) 0.011(6) 0.025(6) 0.009(6)
O22 0.063(8) 0.045(7) 0.079(9) 0.005(6) 0.031(8) 0.005(6)
O1 0.059(8) 0.049(7) 0.060(8) 0.003(6) -0.006(7) -0.003(6)
O2 0.044(7) 0.050(7) 0.058(7) -0.003(5) 0.011(6) 0.002(5)
O6 0.049(7) 0.077(9) 0.047(7) -0.001(7) 0.011(6) 0.005(7)
O24 0.055(8) 0.101(11) 0.059(8) -0.006(7) 0.014(7) 0.032(7)
O19 0.059(7) 0.054(7) 0.063(7) 0.004(6) 0.024(6) -0.009(6)
O17 0.063(8) 0.040(7) 0.097(10) 0.023(6) 0.023(8) 0.010(6)
O13 0.084(9) 0.050(7) 0.054(8) 0.006(6) 0.022(7) 0.008(7)
O5 0.066(8) 0.049(7) 0.094(10) -0.013(7) 0.038(8) 0.000(6)
O11 0.054(7) 0.055(8) 0.081(8) -0.014(6) 0.025(7) 0.013(6)
O28 0.055(7) 0.073(8) 0.080(8) -0.020(8) 0.014(7) 0.009(7)
O4 0.069(8) 0.054(8) 0.095(9) 0.018(7) 0.042(8) 0.014(7)
O8 0.051(8) 0.076(8) 0.065(8) 0.031(7) 0.013(7) 0.013(7)
O18 0.062(8) 0.067(8) 0.059(8) -0.001(6) 0.020(7) -0.012(7)
O23 0.068(8) 0.065(9) 0.073(8) -0.018(7) 0.011(7) -0.003(7)
N6 0.066(11) 0.077(11) 0.092(12) 0.010(10) 0.003(10) 0.016(9)
O16 0.067(8) 0.029(6) 0.060(7) 0.004(5) 0.012(7) 0.007(6)
C20 0.089(16) 0.046(11) 0.037(10) 0.006(7) -0.005(10) 0.018(10)
O27 0.054(7) 0.052(7) 0.069(8) -0.014(6) 0.023(7) 0.010(6)
N10 0.080(12) 0.034(8) 0.077(11) 0.017(8) 0.040(10) 0.005(8)
N8 0.057(12) 0.15(2) 0.086(15) -0.014(14) 0.003(11) 0.003(14)
C18 0.036(9) 0.067(12) 0.068(12) 0.010(11) 0.011(8) -0.007(10)
O7 0.072(9) 0.081(9) 0.059(8) -0.001(6) 0.012(7) 0.015(7)
N1 0.032(8) 0.062(10) 0.067(11) -0.008(8) 0.013(8) 0.007(7)
N2 0.065(11) 0.045(9) 0.095(13) 0.012(8) 0.028(10) 0.010(8)
O26 0.062(8) 0.061(8) 0.099(11) 0.000(7) 0.032(8) 0.010(7)
O15 0.063(9) 0.041(7) 0.088(10) -0.009(6) 0.020(8) 0.000(6)
N5 0.022(7) 0.060(10) 0.075(10) -0.016(8) -0.009(7) 0.007(7)
C72 0.105(15) 0.052(11) 0.081(15) -0.001(10) 0.041(11) -0.016(11)
N3 0.048(10) 0.059(10) 0.111(14) 0.027(9) 0.006(10) 0.007(8)
N12 0.071(12) 0.061(12) 0.18(2) 0.031(12) 0.016(14) 0.012(10)
C35 0.044(10) 0.046(9) 0.060(9) -0.003(7) 0.019(8) -0.003(8)
N11 0.065(11) 0.046(9) 0.107(14) 0.030(9) 0.017(11) 0.008(9)
C7 0.048(10) 0.035(8) 0.049(11) -0.006(7) 0.013(9) -0.009(8)
C77 0.074(13) 0.038(9) 0.066(12) -0.008(8) 0.028(11) 0.002(9)
C71 0.056(11) 0.075(12) 0.051(11) -0.010(10) 0.018(10) -0.005(10)
C83 0.049(11) 0.048(10) 0.059(12) 0.004(8) 0.025(10) -0.001(9)
C10 0.081(15) 0.023(10) 0.086(14) 0.006(8) 0.024(12) 0.011(9)
C31 0.093(19) 0.090(19) 0.12(2) 0.026(16) 0.001(18) -0.038(15)
C6 0.068(12) 0.034(9) 0.060(12) -0.005(8) 0.019(10) -0.012(9)
C12 0.061(13) 0.077(14) 0.074(14) 0.027(11) 0.013(12) -0.007(11)
C2 0.073(13) 0.038(10) 0.068(13) 0.003(9) 0.037(11) 0.009(9)
C76 0.056(11) 0.045(9) 0.062(11) -0.003(10) 0.019(9) 0.000(10)
C65 0.057(12) 0.067(13) 0.063(13) 0.001(10) 0.019(11) -0.010(10)
C21 0.061(10) 0.053(9) 0.052(8) 0.002(8) 0.024(8) -0.014(10)
C36 0.063(10) 0.052(8) 0.062(9) 0.000(7) 0.029(8) -0.008(7)
C1 0.077(15) 0.063(13) 0.104(17) -0.004(11) -0.002(14) 0.016(11)
C28 0.065(12) 0.036(9) 0.070(12) 0.003(9) 0.028(10) 0.006(10)
C3 0.055(11) 0.045(11) 0.085(14) -0.013(9) 0.017(11) -0.012(9)
C56 0.071(13) 0.033(10) 0.101(15) 0.020(9) 0.046(13) 0.023(9)
C42 0.051(11) 0.050(11) 0.086(15) 0.001(10) 0.028(11) -0.007(9)
C8 0.059(12) 0.030(9) 0.099(15) -0.002(9) 0.006(12) 0.007(9)
N7 0.065(11) 0.074(11) 0.070(11) -0.010(9) 0.032(10) 0.002(9)
C78 0.062(12) 0.071(13) 0.078(15) -0.006(12) 0.021(12) -0.009(11)
C11 0.070(13) 0.077(13) 0.083(14) 0.045(12) 0.022(11) 0.006(12)
C17 0.050(11) 0.049(10) 0.059(11) 0.006(8) 0.022(10) 0.002(8)
C70 0.067(12) 0.055(10) 0.037(9) 0.002(7) 0.012(9) -0.001(9)
C4 0.058(11) 0.047(11) 0.090(14) -0.014(11) 0.007(11) -0.027(10)
C51 0.13(2) 0.058(13) 0.081(16) -0.012(11) 0.044(15) -0.040(14)
C73 0.128(16) 0.083(15) 0.081(15) -0.021(11) 0.035(12) -0.009(13)
C91 0.101(16) 0.034(9) 0.037(10) -0.010(8) 0.021(11) -0.026(10)
C32 0.19(3) 0.067(16) 0.12(2) -0.020(17) 0.02(2) -0.02(2)
C69 0.070(12) 0.059(11) 0.046(10) -0.006(9) 0.008(10) 0.003(11)
C82 0.077(15) 0.080(14) 0.073(14) -0.008(11) 0.023(13) -0.004(12)
C84 0.075(12) 0.047(10) 0.042(10) -0.003(7) 0.027(9) -0.003(9)
C16 0.034(10) 0.073(13) 0.109(16) 0.031(12) 0.019(11) -0.006(9)
O20 0.096(12) 0.081(10) 0.087(11) 0.000(8) 0.012(10) 0.025(9)
C5 0.075(13) 0.037(10) 0.082(13) 0.009(9) 0.010(11) 0.004(10)
C85 0.064(11) 0.035(9) 0.089(13) 0.008(9) 0.010(10) 0.009(9)
C64 0.071(15) 0.102(18) 0.080(16) 0.005(14) 0.023(14) -0.022(14)
C96 0.100(16) 0.048(11) 0.076(14) -0.017(10) 0.024(13) -0.004(10)
C54 0.074(14) 0.022(9) 0.087(14) -0.010(8) 0.033(12) -0.001(9)
C80 0.112(18) 0.056(11) 0.069(13) -0.014(11) 0.017(14) -0.018(14)
C33 0.17(3) 0.10(2) 0.068(15) -0.034(14) 0.066(18) -0.02(2)
C29 0.045(10) 0.052(10) 0.046(10) -0.005(8) 0.002(9) -0.008(8)
C90 0.078(13) 0.057(11) 0.049(11) -0.015(9) 0.012(10) -0.004(10)
C58 0.050(12) 0.101(19) 0.086(16) 0.005(13) 0.020(12) 0.022(13)
C50 0.067(12) 0.038(9) 0.051(11) -0.009(8) 0.019(10) -0.006(9)
C79 0.098(17) 0.075(15) 0.080(15) -0.008(12) 0.009(14) -0.003(13)
C30 0.072(14) 0.060(12) 0.062(12) -0.007(10) 0.013(11) -0.012(11)
C41 0.090(12) 0.066(10) 0.087(12) 0.012(8) 0.040(10) 0.003(8)
C95 0.095(15) 0.086(15) 0.046(11) -0.009(10) 0.040(11) -0.008(12)
C60 0.050(12) 0.075(14) 0.085(15) 0.013(11) 0.017(12) -0.007(10)
C74 0.091(18) 0.23(3) 0.058(15) -0.057(18) -0.019(13) 0.03(2)
C59 0.084(14) 0.109(16) 0.055(12) 0.008(13) 0.018(11) -0.020(15)
C55 0.062(13) 0.057(12) 0.063(13) -0.008(9) 0.019(11) -0.019(10)
C66 0.070(14) 0.106(18) 0.101(17) 0.019(17) 0.028(14) -0.002(16)
C49 0.089(16) 0.076(14) 0.053(12) 0.001(10) -0.005(12) -0.010(12)
C89 0.100(15) 0.048(11) 0.090(15) 0.009(10) 0.044(13) -0.015(10)
C37 0.105(13) 0.064(10) 0.112(13) 0.013(9) 0.075(11) 0.008(9)
C34 0.090(16) 0.090(15) 0.071(15) -0.023(12) 0.025(13) -0.014(13)
C53 0.115(18) 0.059(12) 0.083(15) -0.003(13) 0.044(14) 0.014(15)
C81 0.080(15) 0.092(16) 0.065(14) -0.017(12) -0.031(12) 0.014(12)
C92 0.133(19) 0.063(12) 0.053(12) 0.020(10) 0.030(13) 0.001(12)
C86 0.16(2) 0.049(12) 0.088(16) 0.023(11) 0.015(17) -0.011(13)
N9 0.071(13) 0.155(19) 0.107(15) 0.021(14) 0.014(12) 0.049(13)
C61 0.086(17) 0.075(17) 0.17(2) 0.056(15) 0.058(18) 0.002(12)
C75 0.075(15) 0.20(3) 0.060(14) -0.042(15) -0.012(12) 0.061(16)
C88 0.13(2) 0.087(18) 0.107(18) 0.020(14) 0.066(16) 0.000(15)
C52 0.18(3) 0.038(12) 0.088(16) -0.003(12) 0.051(17) -0.003(16)
C94 0.18(2) 0.061(15) 0.082(16) -0.015(12) 0.030(15) -0.026(13)
C93 0.17(2) 0.065(14) 0.065(14) 0.015(11) 0.024(14) -0.002(13)
C40 0.163(19) 0.071(12) 0.104(14) 0.018(10) 0.066(13) -0.002(11)
C13 0.068(15) 0.10(2) 0.18(3) 0.099(18) 0.014(16) 0.001(13)
C38 0.159(18) 0.094(13) 0.130(16) 0.024(12) 0.097(15) 0.000(13)
C87 0.20(3) 0.067(15) 0.050(13) 0.009(10) 0.054(17) -0.012(17)
C14 0.065(15) 0.12(2) 0.27(4) 0.12(2) 0.05(2) -0.002(15)
C15 0.079(16) 0.085(17) 0.22(3) 0.089(18) 0.031(18) -0.015(13)
C39 0.19(2) 0.092(13) 0.130(17) 0.030(13) 0.090(16) 0.004(14)
C63 0.060(15) 0.11(2) 0.16(3) 0.009(18) 0.015(17) -0.010(15)
C62 0.056(15) 0.12(2) 0.27(4) 0.06(2) 0.04(2) -0.020(15)
C68 0.068(16) 0.10(2) 0.086(17) -0.023(15) 0.011(14) 0.028(15)
C26 0.130(18) 0.130(18) 0.075(10) -0.019(10) 0.041(10) 0.006(13)
C25 0.17(2) 0.22(3) 0.066(11) -0.026(12) 0.028(11) 0.051(19)
C24 0.22(3) 0.31(4) 0.061(11) -0.033(13) 0.000(13) 0.13(3)
C23 0.160(18) 0.24(3) 0.067(9) -0.022(11) 0.001(10) 0.10(2)
C22 0.068(10) 0.082(11) 0.055(8) -0.005(7) 0.021(7) -0.009(8)
C27 0.075(11) 0.082(11) 0.067(9) -0.006(8) 0.035(9) -0.012(9)
C45 0.17(3) 0.19(3) 0.064(15) 0.028(17) 0.069(18) -0.02(2)
C46 0.13(2) 0.14(2) 0.094(18) 0.038(17) 0.034(17) 0.031(19)
C48 0.122(18) 0.092(15) 0.098(16) 0.026(14) 0.066(15) 0.007(16)
C43 0.060(12) 0.077(13) 0.062(13) 0.019(10) 0.017(10) 0.003(10)
C44 0.15(2) 0.079(15) 0.087(13) 0.014(11) 0.065(14) 0.019(15)
C47 0.155(15) 0.162(15) 0.112(12) 0.013(10) 0.067(11) 0.006(12)
C98 0.108(11) 0.054(8) 0.098(13) -0.007(9) 0.006(10) -0.002(8)
C111 0.116(12) 0.072(11) 0.108(15) -0.013(10) -0.009(10) 0.000(9)
C101 0.163(18) 0.085(13) 0.18(3) 0.008(13) 0.030(16) 0.012(11)
C100 0.161(17) 0.071(11) 0.14(2) 0.004(11) 0.041(15) 0.004(11)
C99 0.137(15) 0.080(11) 0.26(3) 0.027(14) -0.027(17) -0.025(11)
C102 0.142(16) 0.085(11) 0.121(17) 0.007(12) 0.012(13) 0.017(10)
O32 0.092(13) 0.183(16) 0.183(18) -0.029(13) 0.051(13) -0.044(11)
C104 0.074(14) 0.168(17) 0.136(18) -0.042(14) 0.012(13) -0.054(11)
O31 0.106(13) 0.202(17) 0.26(2) 0.011(15) 0.066(14) -0.034(12)
O30 0.144(14) 0.065(11) 0.40(4) 0.055(16) -0.008(14) 0.009(10)
O29 0.189(16) 0.075(11) 0.23(2) 0.011(12) 0.019(15) -0.015(10)
C103 0.150(15) 0.062(11) 0.21(3) 0.015(13) -0.010(14) 0.004(9)
C105 0.096(15) 0.147(17) 0.17(2) -0.012(15) 0.035(15) -0.028(13)
C107 0.15(2) 0.180(19) 0.17(3) 0.012(16) 0.055(19) 0.006(15)
C106 0.16(2) 0.20(2) 0.15(2) 0.00(2) 0.049(18) -0.008(19)
C108 0.27(3) 0.20(2) 0.23(4) 0.00(2) 0.13(3) -0.02(2)
C109 0.42(6) 0.18(2) 0.60(9) -0.01(2) 0.40(7) -0.05(2)
C110 0.34(5) 0.157(19) 0.51(7) -0.007(18) 0.32(5) -0.034(16)

loop_
_atom_type_symbol
_atom_type_description
_atom_type_scat_dispersion_real
_atom_type_scat_dispersion_imag
_atom_type_scat_source
C C 0.0033 0.0016 'International Tables Vol C Tables 4.2.6.8 and 6.1.1.4'
H H 0.0000 0.0000 'International Tables Vol C Tables 4.2.6.8 and 6.1.1.4'
Dy Dy -0.1892 4.4098 'International Tables Vol C Tables 4.2.6.8 and 6.1.1.4'
N N 0.0061 0.0033 'International Tables Vol C Tables 4.2.6.8 and 6.1.1.4'
O O 0.0106 0.0060 'International Tables Vol C Tables 4.2.6.8 and 6.1.1.4'
Zn Zn 0.2839 1.4301 'International Tables Vol C Tables 4.2.6.8 and 6.1.1.4'

loop_
_geom_angle_atom_site_label_1
_geom_angle_atom_site_label_2
_geom_angle_atom_site_label_3
_geom_angle
O9 Dy1 O1 75.6(4)
O9 Dy1 O8 64.8(4)
O12 Dy1 O9 76.2(4)
O12 Dy1 O1 141.9(4)
O12 Dy1 O2 152.5(4)
O12 Dy1 O8 117.0(4)
O2 Dy1 O9 130.2(4)
O2 Dy1 O1 63.4(4)
O2 Dy1 O8 76.1(4)
O6 Dy1 O9 109.3(4)
O6 Dy1 O12 78.5(4)
O6 Dy1 O1 135.4(4)
O6 Dy1 O2 84.1(4)
O6 Dy1 O5 81.0(4)
O6 Dy1 O8 71.1(4)
O13 Dy1 O9 84.1(4)
O13 Dy1 O12 81.7(4)
O13 Dy1 O1 70.4(4)
O13 Dy1 O2 106.0(4)
O13 Dy1 O6 152.4(4)
O13 Dy1 O5 76.5(5)
O13 Dy1 O8 135.9(4)
O5 Dy1 O9 150.5(4)
O5 Dy1 O12 79.1(4)
O5 Dy1 O1 117.1(4)
O5 Dy1 O2 77.2(4)
O5 Dy1 O8 142.9(4)
O8 Dy1 O1 72.0(4)
O25 Dy2 O22 78.0(4)
O25 Dy2 O19 82.8(4)
O25 Dy2 O18 135.5(4)
O25 Dy2 O23 152.7(4)
O25 Dy2 O16 106.5(4)
O25 Dy2 O27 82.5(4)
O25 Dy2 O15 69.7(4)
O22 Dy2 O19 152.0(4)
O22 Dy2 O18 141.4(4)
O22 Dy2 O16 74.7(4)
O22 Dy2 O27 82.2(4)
O22 Dy2 O15 117.2(4)
O19 Dy2 O18 65.2(4)
O19 Dy2 O16 130.8(4)
O19 Dy2 O15 73.7(4)
O23 Dy2 O22 80.6(4)
O23 Dy2 O19 110.1(4)
O23 Dy2 O18 70.9(4)
O23 Dy2 O16 83.7(4)
O23 Dy2 O27 78.0(4)
O23 Dy2 O15 136.2(4)
O16 Dy2 O18 76.8(4)
O16 Dy2 O15 65.5(4)
O27 Dy2 O19 75.3(4)
O27 Dy2 O18 115.4(4)
O27 Dy2 O16 152.6(4)
O27 Dy2 O15 140.4(4)
O15 Dy2 O18 72.1(4)
O21 Zn3 O17 86.5(4)
O21 Zn3 O16 98.6(4)
O21 Zn3 N10 129.5(5)
O24 Zn3 O21 116.2(5)
O24 Zn3 O17 89.5(5)
O24 Zn3 O16 103.8(5)
O24 Zn3 N10 111.0(6)
O16 Zn3 O17 161.6(4)
N10 Zn3 O17 76.9(6)
N10 Zn3 O16 86.4(6)
O9 Zn1 O10 161.6(4)
N4 Zn1 O9 86.3(5)
N4 Zn1 O10 75.6(5)
O14 Zn1 O9 103.9(5)
O14 Zn1 N4 115.9(5)
O14 Zn1 O10 87.5(5)
O14 Zn1 O11 121.2(5)
O11 Zn1 O9 94.0(5)
O11 Zn1 N4 120.9(5)
O11 Zn1 O10 92.4(5)
O2 Zn2 O3 161.4(4)
O4 Zn2 O3 87.3(5)
O4 Zn2 O2 97.4(5)
O4 Zn2 N1 123.2(6)
O7 Zn2 O3 88.8(5)
O7 Zn2 O2 103.2(5)
O7 Zn2 O4 123.6(5)
O7 Zn2 N1 110.2(6)
N1 Zn2 O3 76.4(5)
N1 Zn2 O2 86.1(5)
O19 Zn4 O20 163.3(6)
O28 Zn4 O19 94.3(5)
O28 Zn4 N7 120.5(5)
O28 Zn4 O20 92.4(5)
O26 Zn4 O19 105.0(5)
O26 Zn4 O28 119.0(6)
O26 Zn4 N7 118.0(6)
O26 Zn4 O20 84.9(6)
N7 Zn4 O19 86.6(6)
N7 Zn4 O20 76.9(7)
Zn1 O9 Dy1 109.8(4)
C17 O9 Dy1 123.3(9)
C17 O9 Zn1 126.5(10)
C18 N4 Zn1 129.3(12)
C18 N4 N5 117.5(14)
N5 N4 Zn1 113.2(11)
C42 O14 Zn1 131.7(12)
C20 O10 Zn1 111.0(11)
C10 O3 Zn2 115.6(13)
C91 O25 Dy2 139.6(11)
C28 O12 Dy1 137.6(11)
C83 O21 Zn3 113.4(10)
C83 O22 Dy2 149.3(11)
C2 O1 Dy1 118.1(10)
C2 O1 C1 114.7(13)
C1 O1 Dy1 127.2(10)
Zn2 O2 Dy1 109.5(5)
C7 O2 Dy1 123.6(10)
C7 O2 Zn2 126.7(10)
C21 O6 Dy1 143.9(11)
C69 O24 Zn3 133.6(12)
Zn4 O19 Dy2 110.5(5)
C65 O19 Dy2 122.9(11)
C65 O19 Zn4 126.5(11)
C58 O17 Zn3 110.8(13)
C42 O13 Dy1 141.6(12)
C35 O5 Dy1 141.6(11)
C28 O11 Zn1 114.7(10)
C76 O28 Zn4 114.2(11)
C35 O4 Zn2 117.1(11)
C12 O8 Dy1 116.7(10)
C12 O8 C11 116.5(14)
C11 O8 Dy1 125.1(10)
C60 O18 Dy2 117.3(11)
C60 O18 C59 116.5(14)
C59 O18 Dy2 125.9(10)
C69 O23 Dy2 142.3(11)
Zn3 O16 Dy2 110.8(4)
C55 O16 Dy2 121.8(11)
C55 O16 Zn3 126.6(11)
O10 C20 N6 123.5(18)
O10 C20 N5 124.3(16)
N5 C20 N6 112.0(19)
C76 O27 Dy2 142.8(12)
N11 N10 Zn3 113.0(12)
C56 N10 Zn3 131.0(14)
C56 N10 N11 115.9(15)
C68 N8 N7 114.6(19)
N4 C18 C16 126.2(16)
C21 O7 Zn2 129.4(11)
N2 N1 Zn2 108.5(11)
C8 N1 Zn2 129.9(13)
C8 N1 N2 121.5(16)
C10 N2 N1 120.6(15)
C91 O26 Zn4 132.0(13)
C50 O15 Dy2 115.4(10)
C50 O15 C49 116.4(13)
C49 O15 Dy2 128.0(10)
N4 N5 C20 115.0(14)
C73 C72 C71 118(2)
O5 C35 C36 122.4(17)
O4 C35 O5 118.6(16)
O4 C35 C36 119.1(16)
C58 N11 N10 114.0(15)
O2 C7 C6 123.9(15)
O2 C7 C2 119.2(14)
C2 C7 C6 116.9(14)
C78 C77 C76 123.6(17)
C78 C77 C82 116.4(17)
C82 C77 C76 120.0(16)
C70 C71 C72 122.8(18)
O21 C83 C84 117.0(15)
O22 C83 O21 124.6(16)
O22 C83 C84 118.5(16)
O3 C10 N2 114.7(18)
O3 C10 N3 123.8(18)
N3 C10 N2 121.5(15)
C32 C31 C30 122(2)
C7 C6 C5 117.1(16)
C8 C6 C7 124.5(15)
C8 C6 C5 118.4(16)
O8 C12 C17 112.9(15)
C13 C12 O8 124.5(18)
C13 C12 C17 122.6(19)
C7 C2 O1 111.5(15)
C3 C2 O1 124.2(17)
C3 C2 C7 124.4(16)
O28 C76 C77 116.5(15)
O27 C76 O28 122.1(16)
O27 C76 C77 121.3(15)
O19 C65 C64 124.0(19)
O19 C65 C60 119.2(17)
C64 C65 C60 116.5(19)
O6 C21 O7 123.9(15)
O6 C21 C22 120.6(16)
O7 C21 C22 115.5(15)
C41 C36 C35 121.3(17)
C37 C36 C35 123.2(17)
C37 C36 C41 115.5(17)
O12 C28 C29 118.1(15)
O11 C28 O12 122.8(16)
O11 C28 C29 119.1(15)
C4 C3 C2 118.8(17)
N10 C56 C54 123.2(15)
O14 C42 C43 116.9(16)
O13 C42 O14 124.3(18)
O13 C42 C43 118.7(15)
N1 C8 C6 127.6(16)
N8 N7 Zn4 112.9(14)
C66 N7 Zn4 129.6(16)
C66 N7 N8 117.4(19)
C77 C78 C79 124(2)
O9 C17 C12 116.7(15)
O9 C17 C16 126.8(15)
C16 C17 C12 116.4(16)
C71 C70 C69 123.2(15)
C71 C70 C75 117.8(16)
C75 C70 C69 119.0(16)
C5 C4 C3 121.2(17)
C50 C51 C52 116(2)
C72 C73 C74 123(2)
O25 C91 C90 117.9(18)
O26 C91 O25 122.7(16)
O26 C91 C90 119.4(18)
C33 C32 C31 118(3)
O24 C69 O23 122.3(15)
O24 C69 C70 122.3(17)
O23 C69 C70 115.4(16)
C81 C82 C77 121.3(19)
C85 C84 C83 118.7(16)
C89 C84 C83 123.4(16)
C89 C84 C85 118.0(16)
C18 C16 C15 115.6(17)
C17 C16 C18 123.5(16)
C17 C16 C15 119.7(18)
C68 O20 Zn4 113.7(16)
C4 C5 C6 121.5(17)
C86 C85 C84 119.3(19)
C65 C64 C63 118(2)
C66 C64 C65 126(2)
C66 C64 C63 116(2)
C95 C96 C90 123.3(19)
C55 C54 C56 126.7(16)
C55 C54 C53 118(2)
C53 C54 C56 115.1(17)
C79 C80 C81 122(2)
C34 C33 C32 120(2)
C30 C29 C28 118.8(17)
C30 C29 C34 122.0(17)
C34 C29 C28 119.2(16)
C96 C90 C91 124.3(19)
C96 C90 C92 117.4(19)
C92 C90 C91 118.2(18)
O17 C58 N12 119(2)
O17 C58 N11 123.4(18)
N11 C58 N12 117.6(19)
O15 C50 C51 122.1(18)
O15 C50 C55 117.2(14)
C51 C50 C55 120.7(18)
C80 C79 C78 118(2)
C29 C30 C31 117(2)
C40 C41 C36 125(2)
C94 C95 C96 119(2)
O18 C60 C65 112.7(16)
C61 C60 O18 124.4(19)
C61 C60 C65 122.8(18)
C75 C74 C73 119(2)
O16 C55 C50 114.2(16)
C54 C55 O16 125.0(17)
C54 C55 C50 120.8(17)
N7 C66 C64 125(2)
C84 C89 C88 122(2)
C36 C37 C38 122(2)
C33 C34 C29 121(2)
C52 C53 C54 124(2)
C82 C81 C80 118(2)
C93 C92 C90 117(2)
C85 C86 C87 122(2)
C62 C61 C60 118(2)
C74 C75 C70 119.0(18)
C87 C88 C89 122(2)
C53 C52 C51 120(2)
C95 C94 C93 119(2)
C94 C93 C92 124(2)
C39 C40 C41 122(3)
C12 C13 C14 121.4(19)
C37 C38 C39 119(2)
C88 C87 C86 117(2)
C15 C14 C13 116(2)
C14 C15 C16 121(2)
C40 C39 C38 116(2)
C62 C63 C64 121(2)
C63 C62 C61 122(2)
O20 C68 N8 121(2)
O20 C68 N9 123(3)
N9 C68 N8 116(3)
C25 C26 C27 120.0
C24 C25 C26 120.0
C23 C24 C25 120.0
C24 C23 C22 120.0
C23 C22 C21 120.4(12)
C27 C22 C21 119.6(12)
C27 C22 C23 120.0
C22 C27 C26 120.0
C46 C45 C47 120.0
C48 C46 C45 120.0
C46 C48 C43 120.0
C48 C43 C42 121.2(12)
C44 C43 C42 118.7(12)
C44 C43 C48 120.0
C47 C44 C43 120.0
C44 C47 C45 120.0
C111 C98 C103 123(2)
C99 C98 C111 113(2)
C99 C98 C103 124(2)
C102 C111 C98 122(2)
C102 C101 C100 115(3)
C101 C100 C99 123(3)
C98 C99 C100 120(3)
C111 C102 C101 128(3)
O32 C104 O31 115(3)
O32 C104 C105 127(4)
O31 C104 C105 117(3)
O30 C103 C98 122(3)
O30 C103 O29 124(3)
O29 C103 C98 114(3)
C107 C105 C104 126(2)
C107 C105 C110 120.0
C110 C105 C104 114(2)
C105 C107 C106 120.0
C108 C106 C107 120.0
C106 C108 C109 120.0
C110 C109 C108 120.0
C109 C110 C105 120.0

loop_
_geom_bond_atom_site_label_1
_geom_bond_atom_site_label_2
_geom_bond_distance
Dy1 O9 2.346(10)
Dy1 O12 2.322(11)
Dy1 O1 2.524(11)
Dy1 O2 2.346(10)
Dy1 O6 2.280(11)
Dy1 O13 2.267(12)
Dy1 O5 2.296(12)
Dy1 O8 2.494(12)
Dy2 O25 2.272(11)
Dy2 O22 2.312(12)
Dy2 O19 2.347(11)
Dy2 O18 2.505(11)
Dy2 O23 2.285(12)
Dy2 O16 2.367(10)
Dy2 O27 2.324(11)
Dy2 O15 2.504(12)
Zn3 O21 1.994(11)
Zn3 O24 1.939(12)
Zn3 O17 2.104(13)
Zn3 O16 2.067(12)
Zn3 N10 2.067(14)
Zn1 O9 2.116(11)
Zn1 N4 2.081(14)
Zn1 O14 1.939(11)
Zn1 O10 2.175(11)
Zn1 O11 1.950(11)
Zn2 O3 2.159(12)
Zn2 O2 2.077(11)
Zn2 O4 1.968(12)
Zn2 O7 1.946(12)
Zn2 N1 2.062(15)
Zn4 O19 2.104(12)
Zn4 O28 1.968(12)
Zn4 O26 1.936(14)
Zn4 N7 2.054(17)
Zn4 O20 2.137(14)
O9 C17 1.301(18)
N4 C18 1.25(2)
N4 N5 1.347(17)
O14 C42 1.278(19)
O10 C20 1.20(2)
O3 C10 1.242(18)
O25 C91 1.31(2)
O12 C28 1.292(19)
O21 C83 1.241(18)
O22 C83 1.221(18)
O1 C2 1.404(18)
O1 C1 1.51(2)
O2 C7 1.329(17)
O6 C21 1.229(18)
O24 C69 1.231(19)
O19 C65 1.33(2)
O17 C58 1.26(2)
O13 C42 1.24(2)
O5 C35 1.318(19)
O11 C28 1.254(18)
O28 C76 1.279(17)
O4 C35 1.275(18)
O8 C12 1.39(2)
O8 C11 1.461(19)
O18 C60 1.41(2)
O18 C59 1.42(2)
O23 C69 1.279(19)
N6 C20 1.37(2)
O16 C55 1.384(19)
C20 N5 1.35(2)
O27 C76 1.232(18)
N10 N11 1.37(2)
N10 C56 1.27(2)
N8 N7 1.45(2)
N8 C68 1.34(3)
C18 C16 1.43(2)
O7 C21 1.306(19)
N1 N2 1.420(19)
N1 C8 1.23(2)
N2 C10 1.37(2)
O26 C91 1.25(2)
O15 C50 1.391(18)
O15 C49 1.45(2)
C72 C71 1.37(2)
C72 C73 1.29(3)
N3 C10 1.26(2)
N12 C58 1.40(2)
C35 C36 1.42(2)
N11 C58 1.34(2)
C7 C6 1.43(2)
C7 C2 1.40(2)
C77 C76 1.47(2)
C77 C78 1.33(2)
C77 C82 1.404(19)
C71 C70 1.35(2)
C83 C84 1.48(2)
C31 C32 1.39(3)
C31 C30 1.41(3)
C6 C8 1.36(2)
C6 C5 1.46(2)
C12 C17 1.47(2)
C12 C13 1.31(2)
C2 C3 1.37(2)
C65 C64 1.41(3)
C65 C60 1.42(2)
C21 C22 1.487(18)
C36 C41 1.376(19)
C36 C37 1.32(2)
C28 C29 1.50(2)
C3 C4 1.37(2)
C56 C54 1.44(2)
C42 C43 1.49(2)
N7 C66 1.31(3)
C78 C79 1.37(3)
C17 C16 1.40(2)
C70 C69 1.46(2)
C70 C75 1.418(12)
C4 C5 1.35(2)
C51 C50 1.41(2)
C51 C52 1.42(3)
C73 C74 1.39(3)
C91 C90 1.48(2)
C32 C33 1.37(3)
C82 C81 1.36(2)
C84 C85 1.43(2)
C84 C89 1.36(2)
C16 C15 1.44(2)
O20 C68 1.26(3)
C85 C86 1.33(2)
C64 C66 1.40(3)
C64 C63 1.42(3)
C96 C90 1.41(2)
C96 C95 1.37(2)
C54 C55 1.33(2)
C54 C53 1.39(3)
C80 C79 1.33(3)
C80 C81 1.36(3)
C33 C34 1.34(3)
C29 C30 1.34(2)
C29 C34 1.39(2)
C90 C92 1.42(2)
C50 C55 1.43(2)
C41 C40 1.35(3)
C95 C94 1.34(3)
C60 C61 1.37(2)
C74 C75 1.36(3)
C89 C88 1.38(2)
C37 C38 1.38(3)
C53 C52 1.35(3)
C92 C93 1.39(3)
C86 C87 1.49(3)
N9 C68 1.32(3)
C61 C62 1.35(3)
C88 C87 1.31(3)
C94 C93 1.38(3)
C40 C39 1.27(3)
C13 C14 1.47(3)
C38 C39 1.49(3)
C14 C15 1.39(3)
C63 C62 1.34(3)
C26 C25 1.3900
C26 C27 1.3900
C25 C24 1.3900
C24 C23 1.3900
C23 C22 1.3900
C22 C27 1.3900
C45 C46 1.3900
C45 C47 1.3900
C46 C48 1.3900
C48 C43 1.3900
C43 C44 1.3900
C44 C47 1.3900
C98 C111 1.431(13)
C98 C99 1.38(3)
C98 C103 1.46(3)
C111 C102 1.28(3)
C101 C100 1.33(3)
C101 C102 1.32(3)
C100 C99 1.43(3)
O32 C104 1.09(3)
C104 O31 1.30(4)
C104 C105 1.50(2)
O30 C103 1.20(3)
O29 C103 1.30(4)
C105 C107 1.3900
C105 C110 1.3900
C107 C106 1.3900
C106 C108 1.3900
C108 C109 1.3900
C109 C110 1.3900

loop_
_geom_torsion_atom_site_label_1
_geom_torsion_atom_site_label_2
_geom_torsion_atom_site_label_3
_geom_torsion_atom_site_label_4
_geom_torsion
Dy1 O9 C17 C12 19(2)
Dy1 O9 C17 C16 -164.5(15)
Dy1 O12 C28 O11 -68(2)
Dy1 O12 C28 C29 115.2(16)
Dy1 O1 C2 C7 -16.0(18)
Dy1 O1 C2 C3 164.0(13)
Dy1 O2 C7 C6 -163.8(12)
Dy1 O2 C7 C2 17(2)
Dy1 O6 C21 O7 -2(3)
Dy1 O6 C21 C22 177.0(11)
Dy1 O13 C42 O14 -12(3)
Dy1 O13 C42 C43 166.7(11)
Dy1 O5 C35 O4 -66(3)
Dy1 O5 C35 C36 112.9(19)
Dy1 O8 C12 C17 -18(2)
Dy1 O8 C12 C13 165(2)
Dy2 O25 C91 O26 31(3)
Dy2 O25 C91 C90 -149.6(13)
Dy2 O22 C83 O21 53(3)
Dy2 O22 C83 C84 -126.3(19)
Dy2 O19 C65 C64 161.9(16)
Dy2 O19 C65 C60 -12(2)
Dy2 O18 C60 C65 14(2)
Dy2 O18 C60 C61 -170.1(18)
Dy2 O23 C69 O24 18(3)
Dy2 O23 C69 C70 -164.0(13)
Dy2 O16 C55 C54 159.4(15)
Dy2 O16 C55 C50 -21(2)
Dy2 O27 C76 O28 63(3)
Dy2 O27 C76 C77 -115.0(18)
Dy2 O15 C50 C51 -160.8(14)
Dy2 O15 C50 C55 16.7(19)
Zn3 O21 C83 O22 5(2)
Zn3 O21 C83 C84 -175.9(11)
Zn3 O24 C69 O23 -8(3)
Zn3 O24 C69 C70 174.1(12)
Zn3 O17 C58 N12 174.9(15)
Zn3 O17 C58 N11 -10(2)
Zn3 O16 C55 C54 -10(3)
Zn3 O16 C55 C50 170.1(11)
Zn3 N10 N11 C58 11(2)
Zn3 N10 C56 C54 -1(3)
Zn1 O9 C17 C12 -168.1(12)
Zn1 O9 C17 C16 8(3)
Zn1 N4 C18 C16 6(3)
Zn1 N4 N5 C20 -10.0(17)
Zn1 O14 C42 O13 -4(3)
Zn1 O14 C42 C43 176.5(10)
Zn1 O10 C20 N6 -174.1(13)
Zn1 O10 C20 N5 -1(2)
Zn1 O11 C28 O12 1(2)
Zn1 O11 C28 C29 178.4(11)
Zn2 O3 C10 N2 11(2)
Zn2 O3 C10 N3 -171.7(15)
Zn2 O2 C7 C6 12(2)
Zn2 O2 C7 C2 -167.4(11)
Zn2 O4 C35 O5 2(2)
Zn2 O4 C35 C36 -176.8(12)
Zn2 O7 C21 O6 1(3)
Zn2 O7 C21 C22 -178.0(10)
Zn2 N1 N2 C10 -18.3(19)
Zn2 N1 C8 C6 -1(3)
Zn4 O19 C65 C64 -20(3)
Zn4 O19 C65 C60 166.1(13)
Zn4 O28 C76 O27 5(2)
Zn4 O28 C76 C77 -177.7(12)
Zn4 O26 C91 O25 -8(3)
Zn4 O26 C91 C90 172.6(12)
Zn4 N7 C66 C64 2(4)
Zn4 O20 C68 N8 -12(3)
Zn4 O20 C68 N9 178.0(16)
O9 C17 C16 C18 5(3)
O9 C17 C16 C15 172(2)
N4 C18 C16 C17 -13(3)
N4 C18 C16 C15 180(2)
O14 C42 C43 C48 14(2)
O14 C42 C43 C44 -168.9(13)
O10 C20 N5 N4 7(3)
O25 C91 C90 C96 -12(2)
O25 C91 C90 C92 164.3(16)
O12 C28 C29 C30 12(2)
O12 C28 C29 C34 -169.1(16)
O21 C83 C84 C85 -179.6(15)
O21 C83 C84 C89 0(3)
O22 C83 C84 C85 0(2)
O22 C83 C84 C89 179.8(17)
O1 C2 C3 C4 179.2(18)
O2 C7 C6 C8 -2(3)
O2 C7 C6 C5 -179.7(16)
O2 C7 C2 O1 1(2)
O2 C7 C2 C3 -179.0(16)
O6 C21 C22 C23 166.0(14)
O6 C21 C22 C27 -12(2)
O19 C65 C64 C66 9(4)
O19 C65 C64 C63 -180(2)
O19 C65 C60 O18 -2(3)
O19 C65 C60 C61 -178(2)
O13 C42 C43 C48 -165.1(13)
O13 C42 C43 C44 12(2)
O5 C35 C36 C41 6(3)
O5 C35 C36 C37 -172.7(18)
O11 C28 C29 C30 -165.1(17)
O11 C28 C29 C34 14(3)
O4 C35 C36 C41 -175.3(17)
O4 C35 C36 C37 6(3)
O8 C12 C17 O9 0(2)
O8 C12 C17 C16 -176.1(17)
O8 C12 C13 C14 179(2)
O18 C60 C61 C62 176(2)
N6 C20 N5 N4 -178.5(14)
N10 N11 C58 O17 0(3)
N10 N11 C58 N12 174.9(17)
N10 C56 C54 C55 7(3)
N10 C56 C54 C53 -176.6(17)
N8 N7 C66 C64 178(2)
C18 N4 N5 C20 170.1(16)
C18 C16 C15 C14 -172(3)
O7 C21 C22 C23 -15.0(19)
O7 C21 C22 C27 167.4(13)
N1 N2 C10 O3 5(3)
N1 N2 C10 N3 -172.2(17)
N2 N1 C8 C6 175.5(18)
O26 C91 C90 C96 167.6(17)
O26 C91 C90 C92 -16(2)
O15 C50 C55 O16 1(2)
O15 C50 C55 C54 -179.0(17)
N5 N4 C18 C16 -174.0(17)
C72 C71 C70 C69 179.0(17)
C72 C71 C70 C75 -3(3)
C72 C73 C74 C75 -2(5)
C35 C36 C41 C40 -179(2)
C35 C36 C37 C38 -180(2)
N11 N10 C56 C54 177.0(16)
C7 C6 C8 N1 -4(3)
C7 C6 C5 C4 -2(3)
C7 C2 C3 C4 -1(3)
C77 C78 C79 C80 0(3)
C77 C82 C81 C80 -2(3)
C71 C72 C73 C74 3(4)
C71 C70 C69 O24 175.3(18)
C71 C70 C69 O23 -3(3)
C71 C70 C75 C74 4(4)
C83 C84 C85 C86 179.6(17)
C83 C84 C89 C88 177.3(18)
C31 C32 C33 C34 -7(4)
C6 C7 C2 O1 -178.6(14)
C6 C7 C2 C3 1(3)
C12 C17 C16 C18 -179.1(19)
C12 C17 C16 C15 -12(3)
C12 C13 C14 C15 6(5)
C2 C7 C6 C8 177.7(17)
C2 C7 C6 C5 0(2)
C2 C3 C4 C5 -1(3)
C76 C77 C78 C79 179.7(18)
C76 C77 C82 C81 -178.4(18)
C65 C64 C66 N7 1(4)
C65 C64 C63 C62 5(4)
C65 C60 C61 C62 -8(4)
C21 C22 C27 C26 177.6(14)
C36 C41 C40 C39 -3(4)
C36 C37 C38 C39 -1(4)
C1 O1 C2 C7 166.9(15)
C1 O1 C2 C3 -13(2)
C28 C29 C30 C31 178.1(17)
C28 C29 C34 C33 178.3(19)
C3 C4 C5 C6 2(3)
C56 N10 N11 C58 -167.6(17)
C56 C54 C55 O16 -1(3)
C56 C54 C55 C50 179.0(17)
C56 C54 C53 C52 -178.4(19)
C42 C43 C44 C47 -177.1(14)
C8 N1 N2 C10 164.1(18)
C8 C6 C5 C4 -179.7(18)
N7 N8 C68 O20 6(3)
N7 N8 C68 N9 176.7(17)
C78 C77 C76 O28 -12(3)
C78 C77 C76 O27 165.7(17)
C78 C77 C82 C81 4(3)
C11 O8 C12 C17 176.4(16)
C11 O8 C12 C13 -1(3)
C17 C12 C13 C14 1(4)
C17 C16 C15 C14 20(4)
C51 C50 C55 O16 178.7(16)
C51 C50 C55 C54 -1(3)
C73 C72 C71 C70 0(3)
C73 C74 C75 C70 -1(4)
C91 C90 C92 C93 -174.8(17)
C32 C31 C30 C29 0(3)
C32 C33 C34 C29 7(4)
C69 C70 C75 C74 -178(2)
C82 C77 C76 O28 170.4(17)
C82 C77 C76 O27 -12(3)
C82 C77 C78 C79 -3(3)
C84 C85 C86 C87 3(3)
C84 C89 C88 C87 3(4)
C5 C6 C8 N1 173.7(19)
C85 C84 C89 C88 -3(3)
C85 C86 C87 C88 -3(3)
C64 C65 C60 O18 -176.6(17)
C64 C65 C60 C61 7(3)
C64 C63 C62 C61 -6(5)
C96 C90 C92 C93 2(3)
C96 C95 C94 C93 0(3)
C54 C53 C52 C51 -1(3)
C90 C96 C95 C94 1(3)
C90 C92 C93 C94 0(3)
C50 C51 C52 C53 2(3)
C79 C80 C81 C82 -1(3)
C30 C31 C32 C33 3(4)
C30 C29 C34 C33 -3(3)
C41 C36 C37 C38 2(3)
C41 C40 C39 C38 3(4)
C95 C96 C90 C91 173.9(17)
C95 C96 C90 C92 -2(3)
C95 C94 C93 C92 -1(4)
C60 C65 C64 C66 -178(2)
C60 C65 C64 C63 -6(3)
C60 C61 C62 C63 7(5)
C59 O18 C60 C65 -172.2(16)
C59 O18 C60 C61 4(3)
C55 C54 C53 C52 -1(3)
C66 C64 C63 C62 178(3)
C49 O15 C50 C51 14(2)
C49 O15 C50 C55 -168.3(15)
C89 C84 C85 C86 0(3)
C89 C88 C87 C86 0(3)
C37 C36 C41 C40 0(3)
C37 C38 C39 C40 -2(4)
C34 C29 C30 C31 -1(3)
C53 C54 C55 O16 -177.6(17)
C53 C54 C55 C50 2(3)
C81 C80 C79 C78 2(3)
C75 C70 C69 O24 -3(3)
C75 C70 C69 O23 179.2(19)
C52 C51 C50 O15 176.7(17)
C52 C51 C50 C55 -1(3)
C13 C12 C17 O9 178(2)
C13 C12 C17 C16 2(3)
C13 C14 C15 C16 -16(5)
C63 C64 C66 N7 -171(2)
C68 N8 N7 Zn4 3(2)
C68 N8 N7 C66 -173(2)
C26 C25 C24 C23 0.0
C25 C26 C27 C22 0.0
C25 C24 C23 C22 0.0
C24 C23 C22 C21 -177.6(14)
C24 C23 C22 C27 0.0
C23 C22 C27 C26 0.0
C27 C26 C25 C24 0.0
C45 C46 C48 C43 0.0
C46 C45 C47 C44 0.0
C46 C48 C43 C42 177.0(14)
C46 C48 C43 C44 0.0
C48 C43 C44 C47 0.0
C43 C44 C47 C45 0.0
C47 C45 C46 C48 0.0
C98 C111 C102 C101 -1(5)
C111 C98 C99 C100 3(4)
C111 C98 C103 O30 -164(3)
C111 C98 C103 O29 24(4)
C101 C100 C99 C98 1(5)
C100 C101 C102 C111 5(5)
C99 C98 C111 C102 -3(4)
C99 C98 C103 O30 16(5)
C99 C98 C103 O29 -156(3)
C102 C101 C100 C99 -5(5)
O32 C104 C105 C107 158(3)
O32 C104 C105 C110 -27(4)
C104 C105 C107 C106 174(2)
C104 C105 C110 C109 -175(2)
O31 C104 C105 C107 -12(4)
O31 C104 C105 C110 163(2)
C103 C98 C111 C102 177(3)
C103 C98 C99 C100 -177(3)
C105 C107 C106 C108 0.0
C107 C105 C110 C109 0.0
C107 C106 C108 C109 0.0
C106 C108 C109 C110 0.0
C108 C109 C110 C105 0.0
C110 C105 C107 C106 0.0

loop_
_platon_squeeze_void_nr
_platon_squeeze_void_average_x
_platon_squeeze_void_average_y
_platon_squeeze_void_average_z
_platon_squeeze_void_volume
_platon_squeeze_void_count_electrons
_platon_squeeze_void_content
1 0.000 -0.009 0.000 840 338 ' '
2 0.225 0.105 0.688 155 56 ' '
3 0.518 0.121 0.390 18 3 ' '
4 0.657 0.283 0.581 19 3 ' '
5 0.775 0.605 0.312 155 59 ' '
6 0.482 0.621 0.610 18 3 ' '
7 0.343 0.783 0.419 19 3 ' '

loop_
_twin_individual_id
_twin_individual_mass_fraction_refined
1 0.975(18)
2 0.025(18)
